data_2221172
loop_
_publ_author_name
'Pan, Jian Xin'
'Chen, Qian Wang'

_publ_section_title
;
 2-(Pyrimidin-2-ylsulfanyl)acetic acid
;
_journal_coeditor_code RZ2292
_journal_issue 3
_journal_name_full 'Acta Crystallographica Section E'
_journal_page_first o652
_journal_paper_doi 10.1107/S1600536809006400
_journal_volume 65
_journal_year 2009
_chemical_formula_iupac 'C6 H6 N2 O2 S'
_chemical_formula_moiety 'C6 H6 N2 O2 S'
_chemical_formula_sum 'C6 H6 N2 O2 S'
_chemical_formula_weight 170.19
_chemical_name_systematic
;
2-(Pyrimidin-2-ylsulfanyl)acetic acid
;
_space_group_IT_number 62
_symmetry_cell_setting orthorhombic
_symmetry_space_group_name_Hall '-P 2ac 2n'
_symmetry_space_group_name_H-M 'P n m a'
_atom_sites_solution_hydrogens geom
_atom_sites_solution_primary direct
_atom_sites_solution_secondary difmap
_audit_creation_method SHELXL-97
_cell_angle_alpha 90.00
_cell_angle_beta 90.00
_cell_angle_gamma 90.00
_cell_formula_units_Z 4
_cell_length_a 14.660(6)
_cell_length_b 6.579(2)
_cell_length_c 7.664(3)
_cell_measurement_reflns_used 2019
_cell_measurement_temperature 153(2)
_cell_measurement_theta_max 27.48
_cell_measurement_theta_min 4.31
_cell_volume 739.2(5)
_computing_cell_refinement 'SAINT (Siemens, 1994)'
_computing_data_collection 'SMART (Siemens, 1996)'
_computing_data_reduction 'SAINT (Siemens, 1994)'
_computing_molecular_graphics 'SHELXTL (Sheldrick, 2008)'
_computing_publication_material 'SHELXTL (Sheldrick, 2008)'
_computing_structure_refinement 'SHELXL97 (Sheldrick, 2008)'
_computing_structure_solution 'SHELXS97 (Sheldrick, 2008)'
_diffrn_ambient_temperature 153(2)
_diffrn_measured_fraction_theta_full 0.987
_diffrn_measured_fraction_theta_max 0.987
_diffrn_measurement_device_type 'Bruker P4'
_diffrn_measurement_method \w
_diffrn_radiation_monochromator graphite
_diffrn_radiation_source 'fine-focus sealed tube'
_diffrn_radiation_type MoK\a
_diffrn_radiation_wavelength 0.71073
_diffrn_reflns_av_R_equivalents 0.0236
_diffrn_reflns_av_sigmaI/netI 0.0141
_diffrn_reflns_limit_h_max 18
_diffrn_reflns_limit_h_min -18
_diffrn_reflns_limit_k_max 7
_diffrn_reflns_limit_k_min -8
_diffrn_reflns_limit_l_max 9
_diffrn_reflns_limit_l_min -9
_diffrn_reflns_number 5392
_diffrn_reflns_theta_full 27.48
_diffrn_reflns_theta_max 27.48
_diffrn_reflns_theta_min 4.31
_diffrn_standards_decay_% 0
_diffrn_standards_interval_count 0
_diffrn_standards_interval_time 0
_diffrn_standards_number 0
_exptl_absorpt_coefficient_mu 0.384
_exptl_absorpt_correction_T_max 0.974
_exptl_absorpt_correction_T_min 0.920
_exptl_absorpt_correction_type multi-scan
_exptl_absorpt_process_details '(SADABS; Sheldrick, 1996)'
_exptl_crystal_colour colorless
_exptl_crystal_density_diffrn 1.529
_exptl_crystal_density_method 'not measured'
_exptl_crystal_description prism
_exptl_crystal_F_000 352
_exptl_crystal_size_max 0.22
_exptl_crystal_size_mid 0.20
_exptl_crystal_size_min 0.07
_refine_diff_density_max 0.216
_refine_diff_density_min -0.199
_refine_ls_extinction_method none
_refine_ls_goodness_of_fit_ref 1.074
_refine_ls_hydrogen_treatment mixed
_refine_ls_matrix_type full
_refine_ls_number_parameters 70
_refine_ls_number_reflns 911
_refine_ls_number_restraints 0
_refine_ls_restrained_S_all 1.074
_refine_ls_R_factor_gt 0.0316
_refine_ls_shift/su_max 0.000
_refine_ls_shift/su_mean 0.000
_refine_ls_structure_factor_coef Fsqd
_refine_ls_weighting_details 'calc w=1/[\s^2^(Fo^2^)+(0.0435P)^2^+0.2357P] where P=(Fo^2^+2Fc^2^)/3'
_refine_ls_weighting_scheme calc
_refine_ls_wR_factor_gt 0.0826
_refine_ls_wR_factor_ref 0.0856
_reflns_number_gt 828
_reflns_number_total 911
_reflns_threshold_expression I>2\s(I)
_cod_data_source_file rz2292.cif
_cod_data_source_block I
_cod_database_code 2221172
_cod_database_fobs_code 2221172

loop_
_symmetry_equiv_pos_as_xyz
'x, y, z'
'-x+1/2, -y, z+1/2'
'x+1/2, -y+1/2, -z+1/2'
'-x, y+1/2, -z'
'-x, -y, -z'
'x-1/2, y, -z-1/2'
'-x-1/2, y-1/2, z-1/2'
'x, -y-1/2, z'

loop_
_atom_site_type_symbol
_atom_site_label
_atom_site_fract_x
_atom_site_fract_y
_atom_site_fract_z
_atom_site_U_iso_or_equiv
_atom_site_adp_type
_atom_site_calc_flag
_atom_site_refinement_flags
_atom_site_occupancy
_atom_site_disorder_assembly
_atom_site_disorder_group
S S1 0.36018(3) 0.2500 0.16539(6) 0.0429(2) Uani d S 1 . .
O O2 0.09853(9) 0.2500 0.24621(18) 0.0421(4) Uani d S 1 . .
H H1 0.067(2) 0.2500 0.345(4) 0.088(10) Uiso d S 1 . .
O O1 0.21943(9) 0.2500 0.42130(18) 0.0516(4) Uani d S 1 . .
N N2 0.50091(10) 0.2500 -0.0392(2) 0.0373(4) Uani d S 1 . .
C C2 0.24089(12) 0.2500 0.1111(3) 0.0415(5) Uani d S 1 . .
H H2A 0.2262 0.3696 0.0426 0.050 Uiso calc PR 0.50 . .
H H2B 0.2262 0.1304 0.0426 0.050 Uiso calc PR 0.50 . .
C C3 0.40934(12) 0.2500 -0.0428(2) 0.0334(4) Uani d S 1 . .
C C4 0.54355(13) 0.2500 -0.1933(3) 0.0408(5) Uani d S 1 . .
H H4 0.6070 0.2500 -0.1960 0.049 Uiso calc SR 1 . .
C C1 0.18678(12) 0.2500 0.2774(2) 0.0349(4) Uani d S 1 . .
N N1 0.35745(10) 0.2500 -0.1845(2) 0.0395(4) Uani d S 1 . .
C C6 0.40261(14) 0.2500 -0.3361(2) 0.0437(5) Uani d S 1 . .
H H6 0.3690 0.2500 -0.4390 0.052 Uiso calc SR 1 . .
C C5 0.49614(14) 0.2500 -0.3477(3) 0.0446(5) Uani d S 1 . .
H H5 0.5259 0.2500 -0.4549 0.054 Uiso calc SR 1 . .

loop_
_atom_site_aniso_label
_atom_site_aniso_U_11
_atom_site_aniso_U_22
_atom_site_aniso_U_33
_atom_site_aniso_U_12
_atom_site_aniso_U_13
_atom_site_aniso_U_23
S1 0.0244(3) 0.0774(4) 0.0270(3) 0.000 -0.00018(16) 0.000
O2 0.0221(6) 0.0738(10) 0.0304(7) 0.000 -0.0008(5) 0.000
O1 0.0293(7) 0.0959(12) 0.0298(7) 0.000 -0.0031(5) 0.000
N2 0.0246(7) 0.0571(10) 0.0304(8) 0.000 0.0002(6) 0.000
C2 0.0251(8) 0.0698(14) 0.0298(9) 0.000 -0.0004(7) 0.000
C3 0.0262(8) 0.0448(10) 0.0292(8) 0.000 -0.0004(7) 0.000
C4 0.0284(9) 0.0549(12) 0.0391(10) 0.000 0.0054(7) 0.000
C1 0.0254(8) 0.0481(11) 0.0311(9) 0.000 -0.0012(7) 0.000
N1 0.0293(8) 0.0593(11) 0.0299(8) 0.000 -0.0015(6) 0.000
C6 0.0403(11) 0.0632(13) 0.0277(9) 0.000 -0.0041(8) 0.000
C5 0.0416(10) 0.0624(14) 0.0299(9) 0.000 0.0075(8) 0.000

loop_
_atom_type_symbol
_atom_type_description
_atom_type_scat_dispersion_real
_atom_type_scat_dispersion_imag
_atom_type_scat_source
C C 0.0033 0.0016 'International Tables Vol C Tables 4.2.6.8 and 6.1.1.4'
H H 0.0000 0.0000 'International Tables Vol C Tables 4.2.6.8 and 6.1.1.4'
N N 0.0061 0.0033 'International Tables Vol C Tables 4.2.6.8 and 6.1.1.4'
O O 0.0106 0.0060 'International Tables Vol C Tables 4.2.6.8 and 6.1.1.4'
S S 0.1246 0.1234 'International Tables Vol C Tables 4.2.6.8 and 6.1.1.4'

loop_
_geom_angle_atom_site_label_1
_geom_angle_atom_site_label_2
_geom_angle_atom_site_label_3
_geom_angle_site_symmetry_1
_geom_angle_site_symmetry_3
_geom_angle
_geom_angle_publ_flag
C3 S1 C2 . . 100.92(9) ?
C1 O2 H1 . . 111(2) ?
C4 N2 C3 . . 116.72(16) ?
C1 C2 S1 . . 108.51(13) ?
C1 C2 H2A . . 110.0 ?
S1 C2 H2A . . 110.0 ?
C1 C2 H2B . . 110.0 ?
S1 C2 H2B . . 110.0 ?
H2A C2 H2B . . 108.4 ?
N1 C3 N2 . . 126.17(17) ?
N1 C3 S1 . . 120.70(14) ?
N2 C3 S1 . . 113.13(13) ?
N2 C4 C5 . . 121.68(18) ?
N2 C4 H4 . . 119.2 ?
C5 C4 H4 . . 119.2 ?
O1 C1 O2 . . 123.91(17) ?
O1 C1 C2 . . 124.65(16) ?
O2 C1 C2 . . 111.44(16) ?
C3 N1 C6 . . 115.33(17) ?
N1 C6 C5 . . 123.38(18) ?
N1 C6 H6 . . 118.3 ?
C5 C6 H6 . . 118.3 ?
C4 C5 C6 . . 116.72(18) ?
C4 C5 H5 . . 121.6 ?
C6 C5 H5 . . 121.6 ?

loop_
_geom_bond_atom_site_label_1
_geom_bond_atom_site_label_2
_geom_bond_site_symmetry_2
_geom_bond_distance
_geom_bond_publ_flag
S1 C3 . 1.7507(19) ?
S1 C2 . 1.7976(19) ?
O2 C1 . 1.316(2) ?
O2 H1 . 0.89(3) ?
O1 C1 . 1.202(2) ?
N2 C4 . 1.336(2) ?
N2 C3 . 1.343(2) ?
C2 C1 . 1.501(3) ?
C2 H2A . 0.9700 ?
C2 H2B . 0.9700 ?
C3 N1 . 1.326(2) ?
C4 C5 . 1.372(3) ?
C4 H4 . 0.9300 ?
N1 C6 . 1.337(2) ?
C6 C5 . 1.374(3) ?
C6 H6 . 0.9300 ?
C5 H5 . 0.9300 ?

loop_
_geom_hbond_atom_site_label_D
_geom_hbond_atom_site_label_H
_geom_hbond_atom_site_label_A
_geom_hbond_site_symmetry_A
_geom_hbond_distance_DH
_geom_hbond_distance_HA
_geom_hbond_distance_DA
_geom_hbond_angle_DHA
O2 H1 N2 6_556 0.89(3) 1.78(3) 2.663(2) 178(3)
C6 H6 O1 1_554 0.93 2.44 3.266(3) 148
C5 H5 O2 3_554 0.93 2.47 3.403(3) 178
